data_7707196
loop_
_publ_author_name
'Muthuramalingam, Sethuraman'
'Velusamy, Marappan'
'Mayilmurugan, Ramasamy'

_publ_section_title
;
 Fixation of atmospheric CO<sub>2</sub> as C1-feedstock by nickel(ii)
 complexes.
;
_journal_issue 23
_journal_name_full 'Dalton transactions (Cambridge, England : 2003)'
_journal_page_first 7984
_journal_page_last 7994
_journal_paper_doi 10.1039/d0dt03887c
_journal_volume 50
_journal_year 2021
_chemical_formula_moiety 'C27 H43 N7 Ni2 O4, 2(C24 H20 B), C2 H3 N [+ solvent]'
_chemical_formula_sum 'C77 H86 B2 N8 Ni2 O4'
_chemical_formula_weight 1326.57
_chemical_name_common
'(mu2-carbonatato)-acetonitrile-aqua-bis[1-methyl-4-(2-pyridin-2-ylmethyl)-1,4-diazepane-N,N',N"]-di-nickel(II) bis(tetraphenylborate) acetonitrile solvate hydrate'
_chemical_name_systematic
'(mu2-carbonatato)-acetonitrile-aqua-bis[1-methyl-4-(2-pyridin-2-ylmethyl)-1,4-diazepane-N,N',N"]-di-nickel(II) bis(tetraphenylborate) acetonitrile solvate hydrate'
_space_group_crystal_system triclinic
_space_group_IT_number 2
_space_group_name_Hall '-P 1'
_space_group_name_H-M_alt 'P -1'
_atom_sites_solution_hydrogens mixed
_atom_sites_solution_primary direct
_audit_creation_method 'manual edited SHELXL-2014/6.cif file'
_audit_update_record
;
2021-04-23 deposited with the CCDC.	2021-04-26 downloaded from the CCDC.
;
_cell_angle_alpha 92.908(3)
_cell_angle_beta 106.598(3)
_cell_angle_gamma 113.393(3)
_cell_formula_units_Z 2
_cell_length_a 13.9721(5)
_cell_length_b 14.2148(5)
_cell_length_c 20.9208(7)
_cell_measurement_reflns_used 7339
_cell_measurement_temperature 291.3(2)
_cell_measurement_theta_max 27.1970
_cell_measurement_theta_min 3.4720
_cell_volume 3590.4(3)
_computing_cell_refinement 'CrysAlisPro 1.171.38.43 (Rigaku OD, 2015)'
_computing_data_collection 'CrysAlisPro 1.171.38.43 (Rigaku OD, 2015)'
_computing_data_reduction 'CrysAlisPro 1.171.38.43 (Rigaku OD, 2015)'
_computing_structure_refinement 'SHELXL-2014/6 (Sheldrick, 2014)'
_computing_structure_solution 'SHELXS-97 (Sheldrick, 2008)'
_diffrn_ambient_temperature 291.3(2)
_diffrn_detector 'CCD plate'
_diffrn_detector_area_resol_mean 16.1279
_diffrn_detector_type Eos
_diffrn_measured_fraction_theta_full 0.997
_diffrn_measured_fraction_theta_max 0.998
_diffrn_measurement_details
;
#__ type_ start__ end____ width___ exp.time_
  1 omega  -22.00   23.00   1.0000    1.6200
omega____ theta____ kappa____ phi______ frames
    -      -20.3747  -99.0000   30.0000 45

#__ type_ start__ end____ width___ exp.time_
  2 omega  -48.00   45.00   1.0000    1.6200
omega____ theta____ kappa____ phi______ frames
    -       22.7184  -57.0000  -30.0000 93

#__ type_ start__ end____ width___ exp.time_
  3 omega   51.00   84.00   1.0000    1.6200
omega____ theta____ kappa____ phi______ frames
    -       22.7184   57.0000 -120.0000 33

#__ type_ start__ end____ width___ exp.time_
  4 omega  -48.00   56.00   1.0000    1.6200
omega____ theta____ kappa____ phi______ frames
    -       22.7184  -77.0000   90.0000 104

#__ type_ start__ end____ width___ exp.time_
  5 omega   54.00   96.00   1.0000    1.6200
omega____ theta____ kappa____ phi______ frames
    -       22.7184  178.0000   90.0000 42

#__ type_ start__ end____ width___ exp.time_
  6 omega   -1.00   38.00   1.0000    1.6200
omega____ theta____ kappa____ phi______ frames
    -       22.7184   57.0000 -120.0000 39

#__ type_ start__ end____ width___ exp.time_
  7 omega   37.00  100.00   1.0000    1.6200
omega____ theta____ kappa____ phi______ frames
    -       22.7184 -178.0000    0.0000 63

#__ type_ start__ end____ width___ exp.time_
  8 omega   57.00   82.00   1.0000    1.6200
omega____ theta____ kappa____ phi______ frames
    -       22.7184  178.0000  120.0000 25

#__ type_ start__ end____ width___ exp.time_
  9 omega  -23.00   27.00   1.0000    1.6200
omega____ theta____ kappa____ phi______ frames
    -       22.7184  -99.0000 -150.0000 50

#__ type_ start__ end____ width___ exp.time_
 10 omega   45.00   72.00   1.0000    1.6200
omega____ theta____ kappa____ phi______ frames
    -       22.7184   57.0000  -30.0000 27

#__ type_ start__ end____ width___ exp.time_
 11 omega   67.00   92.00   1.0000    1.6200
omega____ theta____ kappa____ phi______ frames
    -       22.7184   57.0000  120.0000 25

;
_diffrn_measurement_device 'four-circle diffractometer'
_diffrn_measurement_device_type 'Xcalibur, Eos, Gemini'
_diffrn_measurement_method '\w scans'
_diffrn_radiation_monochromator graphite
_diffrn_radiation_probe x-ray
_diffrn_radiation_type 'Mo K\a'
_diffrn_radiation_wavelength 0.71073
_diffrn_reflns_av_R_equivalents 0.0367
_diffrn_reflns_av_unetI/netI 0.0603
_diffrn_reflns_Laue_measured_fraction_full 0.997
_diffrn_reflns_Laue_measured_fraction_max 0.998
_diffrn_reflns_limit_h_max 17
_diffrn_reflns_limit_h_min -17
_diffrn_reflns_limit_k_max 17
_diffrn_reflns_limit_k_min -17
_diffrn_reflns_limit_l_max 25
_diffrn_reflns_limit_l_min -25
_diffrn_reflns_number 31987
_diffrn_reflns_point_group_measured_fraction_full 0.997
_diffrn_reflns_point_group_measured_fraction_max 0.998
_diffrn_reflns_theta_full 25.242
_diffrn_reflns_theta_max 26.000
_diffrn_reflns_theta_min 3.315
_diffrn_source 'fine-focus sealed X-ray tube'
_diffrn_source_type 'Enhance (Mo) X-ray Source'
_exptl_absorpt_coefficient_mu 0.578
_exptl_absorpt_correction_T_max 1.00000
_exptl_absorpt_correction_T_min 0.85731
_exptl_absorpt_correction_type multi-scan
_exptl_absorpt_process_details
;
CrysAlisPro, Agilent Technologies,
Version 1.171.36.32 (release 02-08-2013 CrysAlis171 .NET)
(compiled Aug  2 2013,16:46:58)
Empirical absorption correction using spherical harmonics,
 implemented in SCALE3 ABSPACK scaling algorithm.
;
_exptl_crystal_colour blue
_exptl_crystal_density_diffrn 1.227
_exptl_crystal_description plate
_exptl_crystal_F_000 1404
_exptl_crystal_size_max 0.12
_exptl_crystal_size_mid 0.09
_exptl_crystal_size_min 0.07
_refine_diff_density_max 0.478
_refine_diff_density_min -0.301
_refine_diff_density_rms 0.051
_refine_ls_extinction_method none
_refine_ls_goodness_of_fit_ref 1.060
_refine_ls_hydrogen_treatment mixed
_refine_ls_matrix_type full
_refine_ls_number_parameters 837
_refine_ls_number_reflns 14089
_refine_ls_number_restraints 2
_refine_ls_restrained_S_all 1.060
_refine_ls_R_factor_all 0.0781
_refine_ls_R_factor_gt 0.0494
_refine_ls_shift/su_max 0.001
_refine_ls_shift/su_mean 0.000
_refine_ls_structure_factor_coef Fsqd
_refine_ls_weighting_details 'w=1/[\s^2^(Fo^2^)+(0.0390P)^2^+1.2535P] where P=(Fo^2^+2Fc^2^)/3'
_refine_ls_weighting_scheme calc
_refine_ls_wR_factor_gt 0.1030
_refine_ls_wR_factor_ref 0.1228
_reflns_Friedel_coverage 0.000
_reflns_number_gt 10197
_reflns_number_total 14089
_reflns_threshold_expression 'I > 2\s(I)'
_cod_data_source_file d0dt03887c2.cif
_cod_data_source_block MU1a
_cod_depositor_comments 'Adding full bibliography for 7707193--7707196.cif.'
_cod_original_cell_volume 3590.4(2)
_cod_database_code 7707196
_shelx_space_group_comment
;
The symmetry employed for this shelxl refinement is uniquely defined
by the following loop, which should always be used as a source of
symmetry information in preference to the above space-group names.
They are only intended as comments.
;
_shelx_estimated_absorpt_t_min 0.934
_shelx_estimated_absorpt_t_max 0.961
_shelxl_version_number 2014/6

loop_
_space_group_symop_operation_xyz
'x, y, z'
'-x, -y, -z'

loop_
_atom_site_label
_atom_site_type_symbol
_atom_site_fract_x
_atom_site_fract_y
_atom_site_fract_z
_atom_site_U_iso_or_equiv
_atom_site_adp_type
_atom_site_occupancy
_atom_site_site_symmetry_order
_atom_site_calc_flag
_atom_site_refinement_flags_posn
_atom_site_refinement_flags_adp
_atom_site_refinement_flags_occupancy
_atom_site_disorder_assembly
_atom_site_disorder_group
Ni2 Ni 1.04048(3) 0.50352(3) 0.38506(2) 0.03311(10) Uani 1 1 d . . . . .
Ni1 Ni 0.70474(3) 0.26889(3) 0.24939(2) 0.03822(10) Uani 1 1 d . . . . .
O1 O 0.87670(15) 0.38609(14) 0.30955(9) 0.0366(4) Uani 1 1 d . . . . .
O3 O 0.73938(15) 0.32252(14) 0.35014(9) 0.0382(4) Uani 1 1 d . . . . .
O2 O 0.90257(14) 0.45386(14) 0.41333(9) 0.0372(4) Uani 1 1 d . . . . .
O4 O 1.14149(16) 0.59527(16) 0.47660(10) 0.0591(6) Uani 1 1 d D . . . .
H4 H 1.1233(5) 0.5778(10) 0.51067(16) 0.098(10) Uiso 1 1 d D U . . .
H40 H 1.1986(4) 0.6522(4) 0.489(2) 0.098(10) Uiso 1 1 d D U . . .
C15 C 0.8381(2) 0.3870(2) 0.35855(14) 0.0332(6) Uani 1 1 d . . . . .
N5 N 1.07461(18) 0.37816(18) 0.40951(12) 0.0394(5) Uani 1 1 d . . . . .
N1 N 0.67942(19) 0.39291(18) 0.21494(12) 0.0424(6) Uani 1 1 d . . . . .
N7 N 1.0386(2) 0.63043(18) 0.33906(12) 0.0436(6) Uani 1 1 d . . . . .
N6 N 1.16303(19) 0.53281(18) 0.34186(12) 0.0404(5) Uani 1 1 d . . . . .
C47 C 0.7031(2) 0.6333(2) 0.41477(16) 0.0471(7) Uani 1 1 d . . . . .
H47 H 0.7732 0.6826 0.4183 0.057 Uiso 1 1 calc R U . . .
N2 N 0.7106(2) 0.2384(2) 0.15282(13) 0.0518(7) Uani 1 1 d . . . . .
C70 C 0.2553(3) 0.0475(2) 0.01422(15) 0.0479(7) Uani 1 1 d . . . . .
C38 C 0.7444(4) 1.0037(4) 0.5523(3) 0.1042(17) Uani 1 1 d . . . . .
H38 H 0.7866 1.0756 0.5643 0.125 Uiso 1 1 calc R U . . .
C52 C 0.3601(2) 0.2237(2) -0.03007(15) 0.0418(7) Uani 1 1 d . . . . .
N3 N 0.7429(2) 0.13990(19) 0.25427(14) 0.0521(7) Uani 1 1 d . . . . .
C28 C 0.7404(2) 0.8360(2) 0.36423(16) 0.0442(7) Uani 1 1 d . . . . .
C30 C 0.9410(3) 0.9238(3) 0.3879(2) 0.0620(9) Uani 1 1 d . . . . .
H30 H 1.0118 0.9547 0.4198 0.074 Uiso 1 1 calc R U . . .
C48 C 0.6907(3) 0.5353(3) 0.42714(18) 0.0550(8) Uani 1 1 d . . . . .
H48 H 0.7521 0.5207 0.4392 0.066 Uiso 1 1 calc R U . . .
C46 C 0.6162(2) 0.6619(2) 0.39727(17) 0.0460(7) Uani 1 1 d . . . . .
C17 C 0.9894(3) 0.5951(3) 0.26456(16) 0.0526(8) Uani 1 1 d . . . . .
H171 H 0.9768 0.6508 0.2441 0.063 Uiso 1 1 calc R U . . .
H172 H 0.9181 0.5359 0.2541 0.063 Uiso 1 1 calc R U . . .
C57 C 0.3813(3) 0.1719(3) -0.07890(17) 0.0577(9) Uani 1 1 d . . . . .
H57 H 0.3406 0.1000 -0.0920 0.069 Uiso 1 1 calc R U . . .
C71 C 0.3476(3) 0.0257(3) 0.02857(17) 0.0561(8) Uani 1 1 d . . . . .
H71 H 0.4133 0.0764 0.0265 0.067 Uiso 1 1 calc R U . . .
C75 C 0.1616(3) -0.0328(3) 0.01997(19) 0.0647(10) Uani 1 1 d . . . . .
H75 H 0.0980 -0.0224 0.0127 0.078 Uiso 1 1 calc R U . . .
C64 C 0.1472(3) 0.1469(3) -0.06489(17) 0.0508(8) Uani 1 1 d . . . . .
C26 C 1.0348(3) 0.2082(3) 0.43468(19) 0.0614(9) Uani 1 1 d . . . . .
H26 H 0.9929 0.1525 0.4513 0.074 Uiso 1 1 calc R U . . .
C53 C 0.4238(3) 0.3306(2) -0.01424(17) 0.0522(8) Uani 1 1 d . . . . .
H53 H 0.4134 0.3699 0.0178 0.063 Uiso 1 1 calc R U . . .
C12 C 0.6808(3) 0.4732(2) 0.25180(17) 0.0519(8) Uani 1 1 d . . . . .
H12 H 0.6764 0.4677 0.2951 0.062 Uiso 1 1 calc R U . . .
C55 C 0.5203(3) 0.3271(3) -0.09126(19) 0.0600(9) Uani 1 1 d . . . . .
H55 H 0.5731 0.3611 -0.1112 0.072 Uiso 1 1 calc R U . . .
C65 C 0.0745(3) 0.0563(3) -0.11189(18) 0.0626(9) Uani 1 1 d . . . . .
H65 H 0.0847 -0.0041 -0.1072 0.075 Uiso 1 1 calc R U . . .
C54 C 0.5025(3) 0.3820(3) -0.04401(19) 0.0605(9) Uani 1 1 d . . . . .
H54 H 0.5431 0.4540 -0.0317 0.073 Uiso 1 1 calc R U . . .
C27 C 1.0172(3) 0.2964(2) 0.43319(16) 0.0500(8) Uani 1 1 d . . . . .
H27 H 0.9628 0.2995 0.4494 0.060 Uiso 1 1 calc R U . . .
N4 N 0.5371(2) 0.1778(2) 0.22919(14) 0.0547(7) Uani 1 1 d . . . . .
C18 C 1.0595(3) 0.5644(3) 0.23279(17) 0.0603(9) Uani 1 1 d . . . . .
H181 H 1.1199 0.6276 0.2310 0.072 Uiso 1 1 calc R U . . .
H182 H 1.0148 0.5290 0.1864 0.072 Uiso 1 1 calc R U . . .
C23 C 1.1549(2) 0.3745(2) 0.38835(16) 0.0462(7) Uani 1 1 d . . . . .
C49 C 0.5910(3) 0.4609(3) 0.4220(2) 0.0809(13) Uani 1 1 d . . . . .
H49 H 0.5825 0.3948 0.4301 0.097 Uiso 1 1 calc R U . . .
C14 C 0.3270(3) 0.0756(3) 0.2017(2) 0.0679(10) Uani 1 1 d . . . . .
H141 H 0.2901 0.1141 0.1776 0.102 Uiso 1 1 calc R U . . .
H142 H 0.3105 0.0657 0.2431 0.102 Uiso 1 1 calc R U . . .
H143 H 0.3020 0.0090 0.1740 0.102 Uiso 1 1 calc R U . . .
C20 C 1.1582(3) 0.7046(2) 0.35717(17) 0.0541(8) Uani 1 1 d . . . . .
H203 H 1.1828 0.7474 0.4014 0.065 Uiso 1 1 calc R U . . .
H204 H 1.1664 0.7504 0.3243 0.065 Uiso 1 1 calc R U . . .
C58 C 0.2635(3) 0.2218(2) 0.06856(16) 0.0479(7) Uani 1 1 d . . . . .
C63 C 0.3606(3) 0.2877(3) 0.12028(17) 0.0560(8) Uani 1 1 d . . . . .
H63 H 0.4275 0.3015 0.1135 0.067 Uiso 1 1 calc R U . . .
C29 C 0.8495(3) 0.8847(2) 0.40901(19) 0.0552(8) Uani 1 1 d . . . . .
H29 H 0.8612 0.8912 0.4554 0.066 Uiso 1 1 calc R U . . .
C32 C 0.8224(3) 0.8702(3) 0.2741(2) 0.0602(9) Uani 1 1 d . . . . .
H32 H 0.8121 0.8648 0.2279 0.072 Uiso 1 1 calc R U . . .
C22 C 1.2263(3) 0.4738(2) 0.37144(19) 0.0526(8) Uani 1 1 d . . . . .
H221 H 1.2864 0.5170 0.4123 0.063 Uiso 1 1 calc R U . . .
H222 H 1.2583 0.4575 0.3394 0.063 Uiso 1 1 calc R U . . .
C33 C 0.7312(3) 0.8308(2) 0.29598(18) 0.0498(8) Uani 1 1 d . . . . .
H33 H 0.6609 0.7995 0.2635 0.060 Uiso 1 1 calc R U . . .
C19 C 1.1082(3) 0.4947(3) 0.26780(16) 0.0542(8) Uani 1 1 d . . . . .
H191 H 1.0497 0.4250 0.2597 0.065 Uiso 1 1 calc R U . . .
H192 H 1.1616 0.4905 0.2480 0.065 Uiso 1 1 calc R U . . .
C8 C 0.6824(3) 0.3991(3) 0.15171(16) 0.0535(8) Uani 1 1 d . . . . .
C56 C 0.4592(3) 0.2215(3) -0.10873(19) 0.0639(10) Uani 1 1 d . . . . .
H56 H 0.4704 0.1829 -0.1408 0.077 Uiso 1 1 calc R U . . .
C11 C 0.6886(3) 0.5636(3) 0.2283(2) 0.0669(10) Uani 1 1 d . . . . .
H11 H 0.6887 0.6180 0.2550 0.080 Uiso 1 1 calc R U . . .
C21 C 1.2321(2) 0.6467(2) 0.35856(17) 0.0473(7) Uani 1 1 d . . . . .
H211 H 1.2702 0.6675 0.3259 0.057 Uiso 1 1 calc R U . . .
H212 H 1.2872 0.6652 0.4033 0.057 Uiso 1 1 calc R U . . .
C40 C 0.5245(3) 0.7862(3) 0.33656(17) 0.0489(8) Uani 1 1 d . . . . .
C24 C 1.1760(3) 0.2875(3) 0.3875(2) 0.0621(9) Uani 1 1 d . . . . .
H24 H 1.2305 0.2856 0.3711 0.075 Uiso 1 1 calc R U . . .
C69 C 0.1268(3) 0.2344(3) -0.07594(19) 0.0668(10) Uani 1 1 d . . . . .
H69 H 0.1738 0.2976 -0.0463 0.080 Uiso 1 1 calc R U . . .
C9 C 0.6933(3) 0.4889(3) 0.1263(2) 0.0717(11) Uani 1 1 d . . . . .
H9 H 0.6989 0.4935 0.0832 0.086 Uiso 1 1 calc R U . . .
C13 C 0.4445(3) 0.1329(3) 0.21739(16) 0.0499(8) Uani 1 1 d . . . . .
C31 C 0.9272(3) 0.9170(3) 0.3204(2) 0.0648(10) Uani 1 1 d . . . . .
H31 H 0.9882 0.9438 0.3059 0.078 Uiso 1 1 calc R U . . .
C50 C 0.5028(4) 0.4845(3) 0.4045(4) 0.137(3) Uani 1 1 d . . . . .
H50 H 0.4329 0.4341 0.4005 0.164 Uiso 1 1 calc R U . . .
C72 C 0.3464(4) -0.0674(3) 0.04576(19) 0.0708(11) Uani 1 1 d . . . . .
H72 H 0.4102 -0.0779 0.0552 0.085 Uiso 1 1 calc R U . . .
C34 C 0.6596(3) 0.8439(3) 0.46677(18) 0.0530(8) Uani 1 1 d . . . . .
C45 C 0.4917(3) 0.8646(3) 0.3465(2) 0.0688(11) Uani 1 1 d . . . . .
H45 H 0.5300 0.9129 0.3869 0.083 Uiso 1 1 calc R U . . .
C66 C -0.0137(3) 0.0528(4) -0.1661(2) 0.0798(12) Uani 1 1 d . . . . .
H66 H -0.0610 -0.0096 -0.1964 0.096 Uiso 1 1 calc R U . . .
C16 C 0.9780(3) 0.6809(3) 0.3630(2) 0.0683(10) Uani 1 1 d . . . . .
H161 H 0.9830 0.7405 0.3421 0.103 Uiso 1 1 calc R U . . .
H162 H 1.0097 0.7029 0.4114 0.103 Uiso 1 1 calc R U . . .
H163 H 0.9017 0.6323 0.3511 0.103 Uiso 1 1 calc R U . . .
C62 C 0.3638(4) 0.3340(3) 0.1813(2) 0.0746(11) Uani 1 1 d . . . . .
H62 H 0.4309 0.3787 0.2138 0.090 Uiso 1 1 calc R U . . .
C60 C 0.1686(4) 0.2466(4) 0.1445(2) 0.0905(14) Uani 1 1 d . . . . .
H60 H 0.1023 0.2305 0.1526 0.109 Uiso 1 1 calc R U . . .
C73 C 0.2509(4) -0.1443(3) 0.0489(2) 0.0802(12) Uani 1 1 d . . . . .
H73 H 0.2491 -0.2074 0.0598 0.096 Uiso 1 1 calc R U . . .
C7 C 0.6632(3) 0.2988(3) 0.10985(18) 0.0698(10) Uani 1 1 d . . . . .
H701 H 0.5844 0.2570 0.0877 0.084 Uiso 1 1 calc R U . . .
H702 H 0.6970 0.3154 0.0749 0.084 Uiso 1 1 calc R U . . .
C1 C 0.7294(3) 0.0917(3) 0.3142(2) 0.0725(11) Uani 1 1 d . . . . .
H101 H 0.6555 0.0727 0.3144 0.109 Uiso 1 1 calc R U . . .
H102 H 0.7813 0.1407 0.3549 0.109 Uiso 1 1 calc R U . . .
H103 H 0.7426 0.0305 0.3120 0.109 Uiso 1 1 calc R U . . .
C59 C 0.1670(3) 0.2029(3) 0.0835(2) 0.0691(10) Uani 1 1 d . . . . .
H59 H 0.0992 0.1593 0.0512 0.083 Uiso 1 1 calc R U . . .
C74 C 0.1585(4) -0.1268(3) 0.0358(2) 0.0825(13) Uani 1 1 d . . . . .
H74 H 0.0931 -0.1784 0.0376 0.099 Uiso 1 1 calc R U . . .
C25 C 1.1151(3) 0.2036(3) 0.4114(2) 0.0694(11) Uani 1 1 d . . . . .
H25 H 1.1283 0.1444 0.4116 0.083 Uiso 1 1 calc R U . . .
C3 C 0.8747(3) 0.1979(3) 0.1902(2) 0.0773(12) Uani 1 1 d . . . . .
H301 H 0.8424 0.1336 0.1575 0.093 Uiso 1 1 calc R U . . .
H302 H 0.9536 0.2295 0.1980 0.093 Uiso 1 1 calc R U . . .
C5 C 0.6641(3) 0.0648(3) 0.19084(19) 0.0663(10) Uani 1 1 d . . . . .
H501 H 0.5938 0.0257 0.1972 0.080 Uiso 1 1 calc R U . . .
H502 H 0.6924 0.0158 0.1807 0.080 Uiso 1 1 calc R U . . .
C4 C 0.8278(3) 0.2705(3) 0.15852(18) 0.0622(9) Uani 1 1 d . . . . .
H401 H 0.8718 0.3402 0.1856 0.075 Uiso 1 1 calc R U . . .
H402 H 0.8340 0.2734 0.1136 0.075 Uiso 1 1 calc R U . . .
C2 C 0.8574(3) 0.1707(3) 0.2557(2) 0.0647(10) Uani 1 1 d . . . . .
H201 H 0.8775 0.1139 0.2660 0.078 Uiso 1 1 calc R U . . .
H202 H 0.9064 0.2305 0.2920 0.078 Uiso 1 1 calc R U . . .
C42 C 0.3744(3) 0.7272(4) 0.2275(2) 0.0885(14) Uani 1 1 d . . . . .
H42 H 0.3344 0.6793 0.1869 0.106 Uiso 1 1 calc R U . . .
C35 C 0.6222(3) 0.7933(3) 0.5164(2) 0.0717(11) Uani 1 1 d . . . . .
H35 H 0.5801 0.7214 0.5056 0.086 Uiso 1 1 calc R U . . .
B1 B 0.6340(3) 0.7820(3) 0.39080(19) 0.0452(8) Uani 1 1 d . . . . .
B2 B 0.2575(3) 0.1598(3) -0.00224(18) 0.0448(8) Uani 1 1 d . . . . .
C43 C 0.3488(4) 0.8074(4) 0.2406(3) 0.0863(14) Uani 1 1 d . . . . .
H43 H 0.2920 0.8154 0.2087 0.104 Uiso 1 1 calc R U . . .
C10 C 0.6961(3) 0.5716(3) 0.1649(2) 0.0790(12) Uani 1 1 d . . . . .
H10 H 0.7030 0.6324 0.1481 0.095 Uiso 1 1 calc R U . . .
C39 C 0.7202(3) 0.9516(3) 0.4875(2) 0.0752(11) Uani 1 1 d . . . . .
H39 H 0.7457 0.9905 0.4565 0.090 Uiso 1 1 calc R U . . .
C51 C 0.5166(3) 0.5833(3) 0.3928(3) 0.107(2) Uani 1 1 d . . . . .
H51 H 0.4547 0.5970 0.3811 0.128 Uiso 1 1 calc R U . . .
C41 C 0.4624(3) 0.7173(3) 0.2761(2) 0.0724(11) Uani 1 1 d . . . . .
H41 H 0.4788 0.6618 0.2668 0.087 Uiso 1 1 calc R U . . .
C68 C 0.0387(4) 0.2300(4) -0.1297(2) 0.0858(14) Uani 1 1 d . . . . .
H68 H 0.0272 0.2897 -0.1350 0.103 Uiso 1 1 calc R U . . .
C6 C 0.6460(3) 0.1218(3) 0.13011(19) 0.0726(11) Uani 1 1 d . . . . .
H601 H 0.6695 0.0983 0.0955 0.087 Uiso 1 1 calc R U . . .
H602 H 0.5679 0.1045 0.1103 0.087 Uiso 1 1 calc R U . . .
C67 C -0.0314(4) 0.1392(5) -0.1751(2) 0.0903(15) Uani 1 1 d . . . . .
H67 H -0.0899 0.1366 -0.2114 0.108 Uiso 1 1 calc R U . . .
C61 C 0.2650(4) 0.3123(4) 0.1927(2) 0.0901(14) Uani 1 1 d . . . . .
H61 H 0.2648 0.3426 0.2331 0.108 Uiso 1 1 calc R U . . .
C36 C 0.6441(5) 0.8436(5) 0.5804(3) 0.1035(17) Uani 1 1 d . . . . .
H36 H 0.6166 0.8057 0.6112 0.124 Uiso 1 1 calc R U . . .
C44 C 0.4062(4) 0.8751(4) 0.3001(3) 0.0874(14) Uani 1 1 d . . . . .
H44 H 0.3878 0.9291 0.3098 0.105 Uiso 1 1 calc R U . . .
C37 C 0.7050(6) 0.9474(6) 0.5986(3) 0.119(2) Uani 1 1 d . . . . .
H37 H 0.7207 0.9811 0.6421 0.142 Uiso 1 1 calc R U . . .
N8 N 0.1125(7) 0.5300(7) -0.0432(4) 0.211(2) Uani 1 1 d . . . . .
C81 C 0.1302(9) 0.4949(8) 0.0064(6) 0.211(2) Uani 1 1 d . . . . .
C82 C 0.1337(8) 0.4456(7) 0.0609(5) 0.211(2) Uani 1 1 d . . . . .
H821 H 0.0788 0.4468 0.0795 0.317 Uiso 1 1 calc R U . . .
H822 H 0.2056 0.4808 0.0949 0.317 Uiso 1 1 calc R U . . .
H823 H 0.1193 0.3746 0.0466 0.317 Uiso 1 1 calc R U . . .

loop_
_atom_site_aniso_label
_atom_site_aniso_U_11
_atom_site_aniso_U_22
_atom_site_aniso_U_33
_atom_site_aniso_U_23
_atom_site_aniso_U_13
_atom_site_aniso_U_12
Ni2 0.0353(2) 0.03186(19) 0.0323(2) 0.00834(15) 0.01238(15) 0.01353(15)
Ni1 0.0393(2) 0.0333(2) 0.0367(2) 0.00120(15) 0.00791(16) 0.01423(16)
O1 0.0416(11) 0.0368(10) 0.0349(11) 0.0069(8) 0.0151(9) 0.0186(9)
O3 0.0349(11) 0.0368(10) 0.0377(11) 0.0043(9) 0.0122(9) 0.0104(9)
O2 0.0354(10) 0.0385(10) 0.0310(11) -0.0002(9) 0.0101(8) 0.0109(8)
O4 0.0585(14) 0.0585(14) 0.0340(12) 0.0061(11) 0.0151(11) -0.0003(12)
C15 0.0418(16) 0.0332(14) 0.0340(15) 0.0103(12) 0.0145(13) 0.0235(13)
N5 0.0356(13) 0.0354(13) 0.0460(15) 0.0138(11) 0.0105(11) 0.0154(11)
N1 0.0415(14) 0.0406(14) 0.0362(14) 0.0047(11) 0.0032(11) 0.0159(11)
N7 0.0507(15) 0.0353(13) 0.0455(15) 0.0126(11) 0.0155(12) 0.0190(12)
N6 0.0424(14) 0.0372(13) 0.0412(14) 0.0105(11) 0.0179(11) 0.0137(11)
C47 0.0416(17) 0.0430(17) 0.055(2) 0.0080(15) 0.0148(15) 0.0181(14)
N2 0.0521(16) 0.0540(16) 0.0400(15) -0.0050(12) 0.0071(12) 0.0210(13)
C70 0.0521(19) 0.0477(18) 0.0363(17) 0.0053(14) 0.0136(14) 0.0151(15)
C38 0.113(4) 0.083(3) 0.113(4) -0.020(3) 0.033(3) 0.047(3)
C52 0.0420(17) 0.0402(16) 0.0396(17) 0.0052(13) 0.0122(13) 0.0153(13)
N3 0.0536(17) 0.0366(14) 0.0607(18) -0.0020(13) 0.0132(14) 0.0194(12)
C28 0.0501(18) 0.0326(15) 0.058(2) 0.0172(14) 0.0230(15) 0.0209(14)
C30 0.048(2) 0.0441(19) 0.090(3) 0.0168(19) 0.026(2) 0.0143(16)
C48 0.064(2) 0.052(2) 0.062(2) 0.0121(17) 0.0200(18) 0.0378(18)
C46 0.0436(17) 0.0396(16) 0.061(2) 0.0143(15) 0.0219(15) 0.0203(14)
C17 0.061(2) 0.0512(19) 0.0462(19) 0.0239(16) 0.0135(16) 0.0254(16)
C57 0.069(2) 0.0422(18) 0.055(2) -0.0021(16) 0.0302(18) 0.0121(16)
C71 0.056(2) 0.051(2) 0.048(2) 0.0061(16) 0.0102(16) 0.0160(16)
C75 0.060(2) 0.062(2) 0.067(3) 0.0183(19) 0.0256(19) 0.0177(18)
C64 0.0445(18) 0.061(2) 0.0475(19) 0.0181(16) 0.0218(15) 0.0183(16)
C26 0.057(2) 0.049(2) 0.078(3) 0.0310(19) 0.0174(19) 0.0245(17)
C53 0.068(2) 0.0409(17) 0.052(2) 0.0065(15) 0.0280(17) 0.0219(16)
C12 0.056(2) 0.0514(19) 0.0475(19) 0.0056(15) 0.0077(15) 0.0293(16)
C55 0.059(2) 0.056(2) 0.063(2) 0.0147(18) 0.0320(18) 0.0151(17)
C65 0.052(2) 0.075(2) 0.050(2) 0.0076(19) 0.0119(17) 0.0193(19)
C54 0.070(2) 0.0370(17) 0.067(2) 0.0121(17) 0.0292(19) 0.0117(16)
C27 0.0455(18) 0.0480(18) 0.056(2) 0.0212(16) 0.0141(15) 0.0201(15)
N4 0.0492(17) 0.0473(16) 0.0567(18) 0.0035(13) 0.0096(14) 0.0165(14)
C18 0.070(2) 0.061(2) 0.045(2) 0.0169(17) 0.0205(17) 0.0224(19)
C23 0.0410(17) 0.0441(17) 0.055(2) 0.0129(15) 0.0140(15) 0.0209(14)
C49 0.079(3) 0.046(2) 0.131(4) 0.035(2) 0.039(3) 0.035(2)
C14 0.047(2) 0.075(3) 0.069(3) 0.027(2) 0.0165(18) 0.0135(18)
C20 0.065(2) 0.0350(16) 0.052(2) 0.0127(15) 0.0149(16) 0.0143(15)
C58 0.0511(19) 0.0510(18) 0.0470(19) 0.0134(15) 0.0199(15) 0.0244(16)
C63 0.058(2) 0.061(2) 0.048(2) 0.0038(17) 0.0186(17) 0.0258(18)
C29 0.059(2) 0.0438(18) 0.066(2) 0.0163(17) 0.0258(18) 0.0209(16)
C32 0.076(3) 0.050(2) 0.072(3) 0.0181(18) 0.043(2) 0.0306(19)
C22 0.0452(18) 0.0490(19) 0.072(2) 0.0195(17) 0.0270(17) 0.0224(15)
C33 0.056(2) 0.0384(17) 0.061(2) 0.0141(15) 0.0257(17) 0.0220(15)
C19 0.058(2) 0.059(2) 0.047(2) 0.0080(16) 0.0287(16) 0.0200(17)
C8 0.051(2) 0.065(2) 0.0415(19) 0.0127(16) 0.0053(15) 0.0275(17)
C56 0.081(3) 0.057(2) 0.064(2) 0.0067(18) 0.044(2) 0.027(2)
C11 0.071(2) 0.049(2) 0.074(3) 0.0101(19) 0.004(2) 0.0317(19)
C21 0.0460(18) 0.0423(17) 0.0503(19) 0.0148(15) 0.0222(15) 0.0109(14)
C40 0.0479(19) 0.0549(19) 0.057(2) 0.0230(17) 0.0270(16) 0.0269(16)
C24 0.059(2) 0.054(2) 0.086(3) 0.0169(19) 0.027(2) 0.0338(18)
C69 0.067(2) 0.074(3) 0.062(2) 0.029(2) 0.0216(19) 0.032(2)
C9 0.073(3) 0.080(3) 0.053(2) 0.029(2) 0.0103(19) 0.030(2)
C13 0.051(2) 0.0504(19) 0.0427(19) 0.0098(15) 0.0113(15) 0.0194(16)
C31 0.063(2) 0.048(2) 0.099(3) 0.024(2) 0.050(2) 0.0227(18)
C50 0.061(3) 0.062(3) 0.300(9) 0.085(4) 0.067(4) 0.027(2)
C72 0.092(3) 0.066(3) 0.057(2) 0.013(2) 0.015(2) 0.043(2)
C34 0.058(2) 0.0514(19) 0.063(2) 0.0152(17) 0.0250(17) 0.0331(17)
C45 0.071(2) 0.064(2) 0.092(3) 0.036(2) 0.032(2) 0.042(2)
C66 0.055(2) 0.108(4) 0.048(2) 0.015(2) 0.0107(18) 0.012(2)
C16 0.088(3) 0.056(2) 0.084(3) 0.022(2) 0.034(2) 0.049(2)
C62 0.081(3) 0.083(3) 0.052(2) -0.007(2) 0.019(2) 0.033(2)
C60 0.086(3) 0.133(4) 0.080(3) 0.017(3) 0.050(3) 0.060(3)
C73 0.115(4) 0.056(2) 0.065(3) 0.022(2) 0.023(2) 0.035(3)
C7 0.084(3) 0.083(3) 0.039(2) 0.0052(19) 0.0108(18) 0.040(2)
C1 0.099(3) 0.046(2) 0.080(3) 0.021(2) 0.029(2) 0.039(2)
C59 0.057(2) 0.090(3) 0.065(3) 0.013(2) 0.0275(19) 0.031(2)
C74 0.092(3) 0.056(2) 0.079(3) 0.024(2) 0.032(3) 0.008(2)
C25 0.069(2) 0.048(2) 0.098(3) 0.025(2) 0.023(2) 0.0343(19)
C3 0.074(3) 0.081(3) 0.081(3) -0.009(2) 0.026(2) 0.041(2)
C5 0.071(2) 0.0413(19) 0.071(3) -0.0144(18) 0.010(2) 0.0215(17)
C4 0.062(2) 0.072(2) 0.050(2) -0.0031(18) 0.0227(18) 0.0260(19)
C2 0.068(2) 0.058(2) 0.073(3) -0.0024(19) 0.017(2) 0.0375(19)
C42 0.067(3) 0.149(5) 0.055(3) 0.018(3) 0.030(2) 0.046(3)
C35 0.087(3) 0.086(3) 0.071(3) 0.028(2) 0.043(2) 0.053(2)
B1 0.046(2) 0.0395(19) 0.056(2) 0.0143(17) 0.0204(17) 0.0217(16)
B2 0.0388(19) 0.045(2) 0.043(2) 0.0046(16) 0.0128(16) 0.0116(16)
C43 0.074(3) 0.134(4) 0.081(3) 0.063(3) 0.039(3) 0.060(3)
C10 0.079(3) 0.060(2) 0.082(3) 0.029(2) 0.003(2) 0.029(2)
C39 0.093(3) 0.060(2) 0.080(3) 0.002(2) 0.035(2) 0.037(2)
C51 0.049(2) 0.058(2) 0.229(6) 0.062(3) 0.052(3) 0.030(2)
C41 0.056(2) 0.101(3) 0.071(3) 0.006(2) 0.026(2) 0.042(2)
C68 0.088(3) 0.113(4) 0.080(3) 0.057(3) 0.035(3) 0.057(3)
C6 0.070(3) 0.069(2) 0.057(2) -0.020(2) 0.0064(19) 0.022(2)
C67 0.065(3) 0.141(5) 0.068(3) 0.054(3) 0.022(2) 0.043(3)
C61 0.114(4) 0.113(4) 0.061(3) -0.001(3) 0.040(3) 0.062(3)
C36 0.140(5) 0.141(5) 0.082(4) 0.036(4) 0.065(3) 0.091(4)
C44 0.088(3) 0.088(3) 0.116(4) 0.053(3) 0.041(3) 0.059(3)
C37 0.149(6) 0.158(6) 0.082(4) 0.001(4) 0.048(4) 0.095(5)
N8 0.266(5) 0.210(6) 0.198(7) 0.075(4) 0.106(6) 0.117(4)
C81 0.266(5) 0.210(6) 0.198(7) 0.075(4) 0.106(6) 0.117(4)
C82 0.266(5) 0.210(6) 0.198(7) 0.075(4) 0.106(6) 0.117(4)

loop_
_atom_type_symbol
_atom_type_description
_atom_type_scat_dispersion_real
_atom_type_scat_dispersion_imag
_atom_type_scat_source
C C 0.0033 0.0016 'International Tables Vol C Tables 4.2.6.8 and 6.1.1.4'
H H 0.0000 0.0000 'International Tables Vol C Tables 4.2.6.8 and 6.1.1.4'
B B 0.0013 0.0007 'International Tables Vol C Tables 4.2.6.8 and 6.1.1.4'
N N 0.0061 0.0033 'International Tables Vol C Tables 4.2.6.8 and 6.1.1.4'
Ni Ni 0.3393 1.1124 'International Tables Vol C Tables 4.2.6.8 and 6.1.1.4'
O O 0.0106 0.0060 'International Tables Vol C Tables 4.2.6.8 and 6.1.1.4'

loop_
_geom_angle_atom_site_label_1
_geom_angle_atom_site_label_2
_geom_angle_atom_site_label_3
_geom_angle
_geom_angle_site_symmetry_1
_geom_angle_site_symmetry_3
_geom_angle_publ_flag
O4 Ni2 O2 93.73(8) . . ?
O4 Ni2 N6 96.08(9) . . ?
O2 Ni2 N6 169.94(9) . . ?
O4 Ni2 N5 93.38(9) . . ?
O2 Ni2 N5 94.27(8) . . ?
N6 Ni2 N5 82.96(9) . . ?
O4 Ni2 N7 93.16(9) . . ?
O2 Ni2 N7 104.00(8) . . ?
N6 Ni2 N7 77.70(9) . . ?
N5 Ni2 N7 160.13(10) . . ?
O4 Ni2 O1 154.71(7) . . ?
O2 Ni2 O1 61.04(7) . . ?
N6 Ni2 O1 109.07(8) . . ?
N5 Ni2 O1 87.29(8) . . ?
N7 Ni2 O1 94.68(8) . . ?
O4 Ni2 C15 124.02(9) . . ?
O2 Ni2 C15 30.49(8) . . ?
N6 Ni2 C15 139.50(9) . . ?
N5 Ni2 C15 88.76(8) . . ?
N7 Ni2 C15 102.98(9) . . ?
O1 Ni2 C15 30.69(7) . . ?
O3 Ni1 N1 95.79(8) . . ?
O3 Ni1 N2 165.91(9) . . ?
N1 Ni1 N2 82.96(10) . . ?
O3 Ni1 N4 95.80(9) . . ?
N1 Ni1 N4 93.05(10) . . ?
N2 Ni1 N4 98.28(11) . . ?
O3 Ni1 N3 101.71(9) . . ?
N1 Ni1 N3 160.68(11) . . ?
N2 Ni1 N3 78.07(11) . . ?
N4 Ni1 N3 93.26(10) . . ?
O3 Ni1 O1 61.55(7) . . ?
N1 Ni1 O1 86.24(8) . . ?
N2 Ni1 O1 104.37(9) . . ?
N4 Ni1 O1 157.07(9) . . ?
N3 Ni1 O1 94.89(8) . . ?
O3 Ni1 C15 30.59(8) . . ?
N1 Ni1 C15 89.34(9) . . ?
N2 Ni1 C15 135.37(10) . . ?
N4 Ni1 C15 126.08(10) . . ?
N3 Ni1 C15 101.57(9) . . ?
O1 Ni1 C15 31.07(7) . . ?
C15 O1 Ni1 85.28(15) . . ?
C15 O1 Ni2 85.35(16) . . ?
Ni1 O1 Ni2 170.60(9) . . ?
C15 O3 Ni1 94.05(16) . . ?
C15 O2 Ni2 95.67(16) . . ?
Ni2 O4 H4 117.4(5) . . ?
Ni2 O4 H40 134(3) . . ?
H4 O4 H40 109(3) . . ?
O3 C15 O2 123.9(2) . . ?
O3 C15 O1 118.7(2) . . ?
O2 C15 O1 117.4(2) . . ?
O3 C15 Ni1 55.36(13) . . ?
O2 C15 Ni1 174.58(17) . . ?
O1 C15 Ni1 63.65(14) . . ?
O3 C15 Ni2 173.48(18) . . ?
O2 C15 Ni2 53.84(13) . . ?
O1 C15 Ni2 63.96(14) . . ?
Ni1 C15 Ni2 127.60(11) . . ?
C27 N5 C23 118.2(2) . . ?
C27 N5 Ni2 128.4(2) . . ?
C23 N5 Ni2 112.57(18) . . ?
C12 N1 C8 118.9(3) . . ?
C12 N1 Ni1 126.9(2) . . ?
C8 N1 Ni1 112.9(2) . . ?
C16 N7 C17 109.8(3) . . ?
C16 N7 C20 110.6(3) . . ?
C17 N7 C20 109.4(2) . . ?
C16 N7 Ni2 113.1(2) . . ?
C17 N7 Ni2 109.20(18) . . ?
C20 N7 Ni2 104.53(16) . . ?
C21 N6 C19 111.9(2) . . ?
C21 N6 C22 112.3(2) . . ?
C19 N6 C22 110.6(2) . . ?
C21 N6 Ni2 107.01(17) . . ?
C19 N6 Ni2 107.61(18) . . ?
C22 N6 Ni2 107.12(17) . . ?
C48 C47 C46 123.4(3) . . ?
C48 C47 H47 118.3 . . ?
C46 C47 H47 118.3 . . ?
C7 N2 C4 110.9(3) . . ?
C7 N2 C6 114.0(3) . . ?
C4 N2 C6 110.3(3) . . ?
C7 N2 Ni1 108.2(2) . . ?
C4 N2 Ni1 108.07(19) . . ?
C6 N2 Ni1 105.1(2) . . ?
C75 C70 C71 113.8(3) . . ?
C75 C70 B2 122.2(3) . . ?
C71 C70 B2 123.9(3) . . ?
C37 C38 C39 119.2(5) . . ?
C37 C38 H38 120.4 . . ?
C39 C38 H38 120.4 . . ?
C53 C52 C57 114.2(3) . . ?
C53 C52 B2 125.3(3) . . ?
C57 C52 B2 120.2(3) . . ?
C2 N3 C1 108.6(3) . . ?
C2 N3 C5 110.2(3) . . ?
C1 N3 C5 110.2(3) . . ?
C2 N3 Ni1 110.32(19) . . ?
C1 N3 Ni1 113.2(2) . . ?
C5 N3 Ni1 104.38(19) . . ?
C33 C28 C29 114.1(3) . . ?
C33 C28 B1 123.5(3) . . ?
C29 C28 B1 122.2(3) . . ?
C31 C30 C29 120.0(4) . . ?
C31 C30 H30 120.0 . . ?
C29 C30 H30 120.0 . . ?
C49 C48 C47 120.7(3) . . ?
C49 C48 H48 119.6 . . ?
C47 C48 H48 119.6 . . ?
C51 C46 C47 113.5(3) . . ?
C51 C46 B1 123.3(3) . . ?
C47 C46 B1 122.9(3) . . ?
N7 C17 C18 114.1(3) . . ?
N7 C17 H171 108.7 . . ?
C18 C17 H171 108.7 . . ?
N7 C17 H172 108.7 . . ?
C18 C17 H172 108.7 . . ?
H171 C17 H172 107.6 . . ?
C56 C57 C52 123.5(3) . . ?
C56 C57 H57 118.2 . . ?
C52 C57 H57 118.2 . . ?
C72 C71 C70 123.4(3) . . ?
C72 C71 H71 118.3 . . ?
C70 C71 H71 118.3 . . ?
C74 C75 C70 123.5(4) . . ?
C74 C75 H75 118.3 . . ?
C70 C75 H75 118.3 . . ?
C65 C64 C69 115.4(3) . . ?
C65 C64 B2 125.2(3) . . ?
C69 C64 B2 119.2(3) . . ?
C25 C26 C27 118.8(3) . . ?
C25 C26 H26 120.6 . . ?
C27 C26 H26 120.6 . . ?
C52 C53 C54 123.1(3) . . ?
C52 C53 H53 118.5 . . ?
C54 C53 H53 118.5 . . ?
N1 C12 C11 122.6(3) . . ?
N1 C12 H12 118.7 . . ?
C11 C12 H12 118.7 . . ?
C54 C55 C56 118.8(3) . . ?
C54 C55 H55 120.6 . . ?
C56 C55 H55 120.6 . . ?
C64 C65 C66 122.0(4) . . ?
C64 C65 H65 119.0 . . ?
C66 C65 H65 119.0 . . ?
C55 C54 C53 120.2(3) . . ?
C55 C54 H54 119.9 . . ?
C53 C54 H54 119.9 . . ?
N5 C27 C26 122.9(3) . . ?
N5 C27 H27 118.6 . . ?
C26 C27 H27 118.6 . . ?
C13 N4 Ni1 176.1(3) . . ?
C17 C18 C19 116.6(3) . . ?
C17 C18 H181 108.2 . . ?
C19 C18 H181 108.2 . . ?
C17 C18 H182 108.2 . . ?
C19 C18 H182 108.2 . . ?
H181 C18 H182 107.3 . . ?
N5 C23 C24 121.9(3) . . ?
N5 C23 C22 115.6(2) . . ?
C24 C23 C22 122.4(3) . . ?
C48 C49 C50 118.4(3) . . ?
C48 C49 H49 120.8 . . ?
C50 C49 H49 120.8 . . ?
C13 C14 H141 109.5 . . ?
C13 C14 H142 109.5 . . ?
H141 C14 H142 109.5 . . ?
C13 C14 H143 109.5 . . ?
H141 C14 H143 109.5 . . ?
H142 C14 H143 109.5 . . ?
N7 C20 C21 112.0(2) . . ?
N7 C20 H203 109.2 . . ?
C21 C20 H203 109.2 . . ?
N7 C20 H204 109.2 . . ?
C21 C20 H204 109.2 . . ?
H203 C20 H204 107.9 . . ?
C63 C58 C59 114.3(3) . . ?
C63 C58 B2 125.1(3) . . ?
C59 C58 B2 120.4(3) . . ?
C62 C63 C58 124.1(3) . . ?
C62 C63 H63 117.9 . . ?
C58 C63 H63 117.9 . . ?
C30 C29 C28 123.5(4) . . ?
C30 C29 H29 118.3 . . ?
C28 C29 H29 118.3 . . ?
C31 C32 C33 120.2(4) . . ?
C31 C32 H32 119.9 . . ?
C33 C32 H32 119.9 . . ?
N6 C22 C23 112.0(2) . . ?
N6 C22 H221 109.2 . . ?
C23 C22 H221 109.2 . . ?
N6 C22 H222 109.2 . . ?
C23 C22 H222 109.2 . . ?
H221 C22 H222 107.9 . . ?
C28 C33 C32 123.0(3) . . ?
C28 C33 H33 118.5 . . ?
C32 C33 H33 118.5 . . ?
N6 C19 C18 112.9(3) . . ?
N6 C19 H191 109.0 . . ?
C18 C19 H191 109.0 . . ?
N6 C19 H192 109.0 . . ?
C18 C19 H192 109.0 . . ?
H191 C19 H192 107.8 . . ?
N1 C8 C9 120.9(3) . . ?
N1 C8 C7 115.3(3) . . ?
C9 C8 C7 123.6(3) . . ?
C55 C56 C57 120.1(3) . . ?
C55 C56 H56 119.9 . . ?
C57 C56 H56 119.9 . . ?
C10 C11 C12 118.5(4) . . ?
C10 C11 H11 120.8 . . ?
C12 C11 H11 120.8 . . ?
N6 C21 C20 109.7(2) . . ?
N6 C21 H211 109.7 . . ?
C20 C21 H211 109.7 . . ?
N6 C21 H212 109.7 . . ?
C20 C21 H212 109.7 . . ?
H211 C21 H212 108.2 . . ?
C41 C40 C45 114.3(3) . . ?
C41 C40 B1 123.3(3) . . ?
C45 C40 B1 122.3(3) . . ?
C25 C24 C23 119.0(3) . . ?
C25 C24 H24 120.5 . . ?
C23 C24 H24 120.5 . . ?
C68 C69 C64 122.1(4) . . ?
C68 C69 H69 118.9 . . ?
C64 C69 H69 118.9 . . ?
C10 C9 C8 119.7(4) . . ?
C10 C9 H9 120.2 . . ?
C8 C9 H9 120.2 . . ?
N4 C13 C14 179.4(4) . . ?
C30 C31 C32 119.3(3) . . ?
C30 C31 H31 120.4 . . ?
C32 C31 H31 120.4 . . ?
C49 C50 C51 120.2(4) . . ?
C49 C50 H50 119.9 . . ?
C51 C50 H50 119.9 . . ?
C73 C72 C71 119.9(4) . . ?
C73 C72 H72 120.0 . . ?
C71 C72 H72 120.0 . . ?
C39 C34 C35 113.8(4) . . ?
C39 C34 B1 123.1(3) . . ?
C35 C34 B1 123.1(3) . . ?
C44 C45 C40 123.9(4) . . ?
C44 C45 H45 118.0 . . ?
C40 C45 H45 118.0 . . ?
C67 C66 C65 121.0(4) . . ?
C67 C66 H66 119.5 . . ?
C65 C66 H66 119.5 . . ?
N7 C16 H161 109.5 . . ?
N7 C16 H162 109.5 . . ?
H161 C16 H162 109.5 . . ?
N7 C16 H163 109.5 . . ?
H161 C16 H163 109.5 . . ?
H162 C16 H163 109.5 . . ?
C61 C62 C63 118.6(4) . . ?
C61 C62 H62 120.7 . . ?
C63 C62 H62 120.7 . . ?
C61 C60 C59 121.2(4) . . ?
C61 C60 H60 119.4 . . ?
C59 C60 H60 119.4 . . ?
C74 C73 C72 119.0(4) . . ?
C74 C73 H73 120.5 . . ?
C72 C73 H73 120.5 . . ?
N2 C7 C8 111.0(3) . . ?
N2 C7 H701 109.4 . . ?
C8 C7 H701 109.4 . . ?
N2 C7 H702 109.4 . . ?
C8 C7 H702 109.4 . . ?
H701 C7 H702 108.0 . . ?
N3 C1 H101 109.5 . . ?
N3 C1 H102 109.5 . . ?
H101 C1 H102 109.5 . . ?
N3 C1 H103 109.5 . . ?
H101 C1 H103 109.5 . . ?
H102 C1 H103 109.5 . . ?
C60 C59 C58 122.5(4) . . ?
C60 C59 H59 118.8 . . ?
C58 C59 H59 118.8 . . ?
C73 C74 C75 120.3(4) . . ?
C73 C74 H74 119.8 . . ?
C75 C74 H74 119.8 . . ?
C26 C25 C24 119.2(3) . . ?
C26 C25 H25 120.4 . . ?
C24 C25 H25 120.4 . . ?
C2 C3 C4 116.8(3) . . ?
C2 C3 H301 108.1 . . ?
C4 C3 H301 108.1 . . ?
C2 C3 H302 108.1 . . ?
C4 C3 H302 108.1 . . ?
H301 C3 H302 107.3 . . ?
N3 C5 C6 111.3(3) . . ?
N3 C5 H501 109.4 . . ?
C6 C5 H501 109.4 . . ?
N3 C5 H502 109.4 . . ?
C6 C5 H502 109.4 . . ?
H501 C5 H502 108.0 . . ?
N2 C4 C3 113.5(3) . . ?
N2 C4 H401 108.9 . . ?
C3 C4 H401 108.9 . . ?
N2 C4 H402 108.9 . . ?
C3 C4 H402 108.9 . . ?
H401 C4 H402 107.7 . . ?
N3 C2 C3 113.5(3) . . ?
N3 C2 H201 108.9 . . ?
C3 C2 H201 108.9 . . ?
N3 C2 H202 108.9 . . ?
C3 C2 H202 108.9 . . ?
H201 C2 H202 107.7 . . ?
C43 C42 C41 119.5(4) . . ?
C43 C42 H42 120.3 . . ?
C41 C42 H42 120.3 . . ?
C36 C35 C34 123.8(5) . . ?
C36 C35 H35 118.1 . . ?
C34 C35 H35 118.1 . . ?
C46 B1 C34 107.6(3) . . ?
C46 B1 C28 107.7(2) . . ?
C34 B1 C28 110.7(3) . . ?
C46 B1 C40 112.2(3) . . ?
C34 B1 C40 109.6(2) . . ?
C28 B1 C40 108.9(3) . . ?
C70 B2 C58 105.6(2) . . ?
C70 B2 C52 111.3(2) . . ?
C58 B2 C52 114.1(3) . . ?
C70 B2 C64 112.9(3) . . ?
C58 B2 C64 110.0(2) . . ?
C52 B2 C64 103.1(2) . . ?
C44 C43 C42 119.6(4) . . ?
C44 C43 H43 120.2 . . ?
C42 C43 H43 120.2 . . ?
C11 C10 C9 119.3(4) . . ?
C11 C10 H10 120.4 . . ?
C9 C10 H10 120.4 . . ?
C38 C39 C34 123.2(4) . . ?
C38 C39 H39 118.4 . . ?
C34 C39 H39 118.4 . . ?
C46 C51 C50 123.8(3) . . ?
C46 C51 H51 118.1 . . ?
C50 C51 H51 118.1 . . ?
C40 C41 C42 122.6(4) . . ?
C40 C41 H41 118.7 . . ?
C42 C41 H41 118.7 . . ?
C67 C68 C69 120.9(4) . . ?
C67 C68 H68 119.6 . . ?
C69 C68 H68 119.6 . . ?
N2 C6 C5 110.9(3) . . ?
N2 C6 H601 109.5 . . ?
C5 C6 H601 109.5 . . ?
N2 C6 H602 109.5 . . ?
C5 C6 H602 109.5 . . ?
H601 C6 H602 108.0 . . ?
C66 C67 C68 118.6(4) . . ?
C66 C67 H67 120.7 . . ?
C68 C67 H67 120.7 . . ?
C60 C61 C62 119.3(4) . . ?
C60 C61 H61 120.3 . . ?
C62 C61 H61 120.3 . . ?
C37 C36 C35 120.3(5) . . ?
C37 C36 H36 119.9 . . ?
C35 C36 H36 119.9 . . ?
C43 C44 C45 120.1(4) . . ?
C43 C44 H44 120.0 . . ?
C45 C44 H44 120.0 . . ?
C36 C37 C38 119.6(5) . . ?
C36 C37 H37 120.2 . . ?
C38 C37 H37 120.2 . . ?
N8 C81 C82 171.3(13) . . ?
C81 C82 H821 109.5 . . ?
C81 C82 H822 109.5 . . ?
H821 C82 H822 109.5 . . ?
C81 C82 H823 109.5 . . ?
H821 C82 H823 109.5 . . ?
H822 C82 H823 109.5 . . ?

loop_
_geom_bond_atom_site_label_1
_geom_bond_atom_site_label_2
_geom_bond_distance
_geom_bond_site_symmetry_2
_geom_bond_publ_flag
Ni2 O4 2.0251(19) . ?
Ni2 O2 2.0431(18) . ?
Ni2 N6 2.069(2) . ?
Ni2 N5 2.072(2) . ?
Ni2 N7 2.093(2) . ?
Ni2 O1 2.2699(19) . ?
Ni2 C15 2.518(3) . ?
Ni1 O3 2.0539(19) . ?
Ni1 N1 2.057(2) . ?
Ni1 N2 2.076(3) . ?
Ni1 N4 2.076(3) . ?
Ni1 N3 2.103(2) . ?
Ni1 O1 2.2391(19) . ?
Ni1 C15 2.490(3) . ?
O1 C15 1.289(3) . ?
O3 C15 1.270(3) . ?
O2 C15 1.284(3) . ?
O4 H4 0.84 . ?
O4 H40 0.84 . ?
N5 C27 1.336(4) . ?
N5 C23 1.336(4) . ?
N1 C12 1.334(4) . ?
N1 C8 1.341(4) . ?
N7 C16 1.475(4) . ?
N7 C17 1.479(4) . ?
N7 C20 1.498(4) . ?
N6 C21 1.478(4) . ?
N6 C19 1.479(4) . ?
N6 C22 1.482(4) . ?
C47 C48 1.381(4) . ?
C47 C46 1.388(4) . ?
C47 H47 0.9300 . ?
N2 C7 1.473(4) . ?
N2 C4 1.482(4) . ?
N2 C6 1.508(4) . ?
C70 C75 1.396(4) . ?
C70 C71 1.398(4) . ?
C70 B2 1.640(5) . ?
C38 C37 1.385(8) . ?
C38 C39 1.392(6) . ?
C38 H38 0.9300 . ?
C52 C53 1.385(4) . ?
C52 C57 1.394(4) . ?
C52 B2 1.648(4) . ?
N3 C2 1.472(4) . ?
N3 C1 1.481(4) . ?
N3 C5 1.484(4) . ?
C28 C33 1.392(4) . ?
C28 C29 1.400(4) . ?
C28 B1 1.648(5) . ?
C30 C31 1.362(5) . ?
C30 C29 1.387(5) . ?
C30 H30 0.9300 . ?
C48 C49 1.343(5) . ?
C48 H48 0.9300 . ?
C46 C51 1.369(5) . ?
C46 B1 1.643(4) . ?
C17 C18 1.508(5) . ?
C17 H171 0.9700 . ?
C17 H172 0.9700 . ?
C57 C56 1.377(5) . ?
C57 H57 0.9300 . ?
C71 C72 1.384(5) . ?
C71 H71 0.9300 . ?
C75 C74 1.379(5) . ?
C75 H75 0.9300 . ?
C64 C65 1.386(5) . ?
C64 C69 1.398(5) . ?
C64 B2 1.651(5) . ?
C26 C25 1.366(5) . ?
C26 C27 1.371(4) . ?
C26 H26 0.9300 . ?
C53 C54 1.389(4) . ?
C53 H53 0.9300 . ?
C12 C11 1.374(4) . ?
C12 H12 0.9300 . ?
C55 C54 1.365(5) . ?
C55 C56 1.366(5) . ?
C55 H55 0.9300 . ?
C65 C66 1.398(5) . ?
C65 H65 0.9300 . ?
C54 H54 0.9300 . ?
C27 H27 0.9300 . ?
N4 C13 1.135(4) . ?
C18 C19 1.517(4) . ?
C18 H181 0.9700 . ?
C18 H182 0.9700 . ?
C23 C24 1.381(4) . ?
C23 C22 1.498(4) . ?
C49 C50 1.361(5) . ?
C49 H49 0.9300 . ?
C14 C13 1.439(5) . ?
C14 H141 0.9600 . ?
C14 H142 0.9600 . ?
C14 H143 0.9600 . ?
C20 C21 1.549(4) . ?
C20 H203 0.9700 . ?
C20 H204 0.9700 . ?
C58 C63 1.392(4) . ?
C58 C59 1.397(4) . ?
C58 B2 1.648(5) . ?
C63 C62 1.386(5) . ?
C63 H63 0.9300 . ?
C29 H29 0.9300 . ?
C32 C31 1.369(5) . ?
C32 C33 1.392(4) . ?
C32 H32 0.9300 . ?
C22 H221 0.9700 . ?
C22 H222 0.9700 . ?
C33 H33 0.9300 . ?
C19 H191 0.9700 . ?
C19 H192 0.9700 . ?
C8 C9 1.376(5) . ?
C8 C7 1.520(5) . ?
C56 H56 0.9300 . ?
C11 C10 1.368(6) . ?
C11 H11 0.9300 . ?
C21 H211 0.9700 . ?
C21 H212 0.9700 . ?
C40 C41 1.372(5) . ?
C40 C45 1.390(4) . ?
C40 B1 1.650(4) . ?
C24 C25 1.376(5) . ?
C24 H24 0.9300 . ?
C69 C68 1.387(5) . ?
C69 H69 0.9300 . ?
C9 C10 1.373(6) . ?
C9 H9 0.9300 . ?
C31 H31 0.9300 . ?
C50 C51 1.384(5) . ?
C50 H50 0.9300 . ?
C72 C73 1.370(6) . ?
C72 H72 0.9300 . ?
C34 C39 1.393(5) . ?
C34 C35 1.399(5) . ?
C34 B1 1.648(5) . ?
C45 C44 1.374(5) . ?
C45 H45 0.9300 . ?
C66 C67 1.357(6) . ?
C66 H66 0.9300 . ?
C16 H161 0.9600 . ?
C16 H162 0.9600 . ?
C16 H163 0.9600 . ?
C62 C61 1.385(6) . ?
C62 H62 0.9300 . ?
C60 C61 1.354(6) . ?
C60 C59 1.380(5) . ?
C60 H60 0.9300 . ?
C73 C74 1.365(6) . ?
C73 H73 0.9300 . ?
C7 H701 0.9700 . ?
C7 H702 0.9700 . ?
C1 H101 0.9600 . ?
C1 H102 0.9600 . ?
C1 H103 0.9600 . ?
C59 H59 0.9300 . ?
C74 H74 0.9300 . ?
C25 H25 0.9300 . ?
C3 C2 1.502(5) . ?
C3 C4 1.514(5) . ?
C3 H301 0.9700 . ?
C3 H302 0.9700 . ?
C5 C6 1.555(5) . ?
C5 H501 0.9700 . ?
C5 H502 0.9700 . ?
C4 H401 0.9700 . ?
C4 H402 0.9700 . ?
C2 H201 0.9700 . ?
C2 H202 0.9700 . ?
C42 C43 1.360(6) . ?
C42 C41 1.416(5) . ?
C42 H42 0.9300 . ?
C35 C36 1.375(6) . ?
C35 H35 0.9300 . ?
C43 C44 1.346(6) . ?
C43 H43 0.9300 . ?
C10 H10 0.9300 . ?
C39 H39 0.9300 . ?
C51 H51 0.9300 . ?
C41 H41 0.9300 . ?
C68 C67 1.367(7) . ?
C68 H68 0.9300 . ?
C6 H601 0.9700 . ?
C6 H602 0.9700 . ?
C67 H67 0.9300 . ?
C61 H61 0.9300 . ?
C36 C37 1.344(8) . ?
C36 H36 0.9300 . ?
C44 H44 0.9300 . ?
C37 H37 0.9300 . ?
N8 C81 1.180(10) . ?
C81 C82 1.367(11) . ?
C82 H821 0.9600 . ?
C82 H822 0.9600 . ?
C82 H823 0.9600 . ?

loop_
_geom_hbond_atom_site_label_D
_geom_hbond_atom_site_label_H
_geom_hbond_atom_site_label_A
_geom_hbond_distance_DH
_geom_hbond_distance_HA
_geom_hbond_distance_DA
_geom_hbond_angle_DHA
_geom_hbond_site_symmetry_A
O4 H4 O2 0.84 1.770(3) 2.608(3) 175.0(7) 2_766

loop_
_geom_torsion_atom_site_label_1
_geom_torsion_atom_site_label_2
_geom_torsion_atom_site_label_3
_geom_torsion_atom_site_label_4
_geom_torsion
_geom_torsion_site_symmetry_1
_geom_torsion_site_symmetry_2
_geom_torsion_site_symmetry_3
_geom_torsion_site_symmetry_4
_geom_torsion_publ_flag
Ni1 O3 C15 O2 173.5(2) . . . . ?
Ni1 O3 C15 O1 -6.5(2) . . . . ?
Ni2 O2 C15 O3 172.5(2) . . . . ?
Ni2 O2 C15 O1 -7.4(2) . . . . ?
Ni1 O1 C15 O3 6.0(2) . . . . ?
Ni2 O1 C15 O3 -173.3(2) . . . . ?
Ni1 O1 C15 O2 -174.0(2) . . . . ?
Ni2 O1 C15 O2 6.7(2) . . . . ?
Ni2 O1 C15 Ni1 -179.27(7) . . . . ?
Ni1 O1 C15 Ni2 179.27(7) . . . . ?
C46 C47 C48 C49 0.7(6) . . . . ?
C48 C47 C46 C51 -0.6(5) . . . . ?
C48 C47 C46 B1 173.1(3) . . . . ?
C16 N7 C17 C18 167.1(3) . . . . ?
C20 N7 C17 C18 45.4(3) . . . . ?
Ni2 N7 C17 C18 -68.4(3) . . . . ?
C53 C52 C57 C56 0.6(5) . . . . ?
B2 C52 C57 C56 174.4(3) . . . . ?
C75 C70 C71 C72 1.1(5) . . . . ?
B2 C70 C71 C72 176.6(3) . . . . ?
C71 C70 C75 C74 -2.3(5) . . . . ?
B2 C70 C75 C74 -177.9(3) . . . . ?
C57 C52 C53 C54 -0.4(5) . . . . ?
B2 C52 C53 C54 -173.7(3) . . . . ?
C8 N1 C12 C11 -2.0(5) . . . . ?
Ni1 N1 C12 C11 164.5(2) . . . . ?
C69 C64 C65 C66 -0.7(5) . . . . ?
B2 C64 C65 C66 -176.1(3) . . . . ?
C56 C55 C54 C53 0.3(6) . . . . ?
C52 C53 C54 C55 -0.1(6) . . . . ?
C23 N5 C27 C26 -2.1(5) . . . . ?
Ni2 N5 C27 C26 166.4(2) . . . . ?
C25 C26 C27 N5 0.4(5) . . . . ?
N7 C17 C18 C19 46.1(4) . . . . ?
C27 N5 C23 C24 3.0(5) . . . . ?
Ni2 N5 C23 C24 -167.2(3) . . . . ?
C27 N5 C23 C22 -171.9(3) . . . . ?
Ni2 N5 C23 C22 17.8(3) . . . . ?
C47 C48 C49 C50 -0.3(7) . . . . ?
C16 N7 C20 C21 158.2(3) . . . . ?
C17 N7 C20 C21 -80.7(3) . . . . ?
Ni2 N7 C20 C21 36.2(3) . . . . ?
C59 C58 C63 C62 -1.6(5) . . . . ?
B2 C58 C63 C62 -175.8(3) . . . . ?
C31 C30 C29 C28 0.8(5) . . . . ?
C33 C28 C29 C30 -0.5(4) . . . . ?
B1 C28 C29 C30 174.9(3) . . . . ?
C21 N6 C22 C23 149.0(3) . . . . ?
C19 N6 C22 C23 -85.2(3) . . . . ?
Ni2 N6 C22 C23 31.8(3) . . . . ?
N5 C23 C22 N6 -34.3(4) . . . . ?
C24 C23 C22 N6 150.8(3) . . . . ?
C29 C28 C33 C32 0.1(4) . . . . ?
B1 C28 C33 C32 -175.2(3) . . . . ?
C31 C32 C33 C28 -0.1(5) . . . . ?
C21 N6 C19 C18 -43.7(3) . . . . ?
C22 N6 C19 C18 -169.7(3) . . . . ?
Ni2 N6 C19 C18 73.6(3) . . . . ?
C17 C18 C19 N6 -48.6(4) . . . . ?
C12 N1 C8 C9 3.9(4) . . . . ?
Ni1 N1 C8 C9 -164.5(3) . . . . ?
C12 N1 C8 C7 -171.3(3) . . . . ?
Ni1 N1 C8 C7 20.4(3) . . . . ?
C54 C55 C56 C57 0.0(6) . . . . ?
C52 C57 C56 C55 -0.5(6) . . . . ?
N1 C12 C11 C10 -0.6(5) . . . . ?
C19 N6 C21 C20 81.1(3) . . . . ?
C22 N6 C21 C20 -153.8(3) . . . . ?
Ni2 N6 C21 C20 -36.6(3) . . . . ?
N7 C20 C21 N6 -0.4(4) . . . . ?
N5 C23 C24 C25 -2.3(5) . . . . ?
C22 C23 C24 C25 172.3(4) . . . . ?
C65 C64 C69 C68 1.0(5) . . . . ?
B2 C64 C69 C68 176.7(3) . . . . ?
N1 C8 C9 C10 -3.1(5) . . . . ?
C7 C8 C9 C10 171.6(4) . . . . ?
C29 C30 C31 C32 -0.8(5) . . . . ?
C33 C32 C31 C30 0.4(5) . . . . ?
C48 C49 C50 C51 -0.2(9) . . . . ?
C70 C71 C72 C73 0.5(6) . . . . ?
C41 C40 C45 C44 -1.1(5) . . . . ?
B1 C40 C45 C44 174.9(3) . . . . ?
C64 C65 C66 C67 0.4(6) . . . . ?
C58 C63 C62 C61 1.4(6) . . . . ?
C71 C72 C73 C74 -0.9(6) . . . . ?
C4 N2 C7 C8 -88.3(3) . . . . ?
C6 N2 C7 C8 146.5(3) . . . . ?
Ni1 N2 C7 C8 30.0(4) . . . . ?
N1 C8 C7 N2 -34.6(4) . . . . ?
C9 C8 C7 N2 150.4(3) . . . . ?
C61 C60 C59 C58 1.4(7) . . . . ?
C63 C58 C59 C60 0.2(5) . . . . ?
B2 C58 C59 C60 174.7(4) . . . . ?
C72 C73 C74 C75 -0.3(7) . . . . ?
C70 C75 C74 C73 2.0(6) . . . . ?
C27 C26 C25 C24 0.4(6) . . . . ?
C23 C24 C25 C26 0.5(6) . . . . ?
C2 N3 C5 C6 -80.3(3) . . . . ?
C1 N3 C5 C6 159.9(3) . . . . ?
Ni1 N3 C5 C6 38.2(3) . . . . ?
C7 N2 C4 C3 -168.7(3) . . . . ?
C6 N2 C4 C3 -41.5(4) . . . . ?
Ni1 N2 C4 C3 72.8(3) . . . . ?
C2 C3 C4 N2 -49.8(5) . . . . ?
C1 N3 C2 C3 166.9(3) . . . . ?
C5 N3 C2 C3 46.1(4) . . . . ?
Ni1 N3 C2 C3 -68.6(3) . . . . ?
C4 C3 C2 N3 47.3(5) . . . . ?
C39 C34 C35 C36 -1.1(5) . . . . ?
B1 C34 C35 C36 179.0(4) . . . . ?
C51 C46 B1 C34 86.1(5) . . . . ?
C47 C46 B1 C34 -87.1(4) . . . . ?
C51 C46 B1 C28 -154.6(4) . . . . ?
C47 C46 B1 C28 32.3(4) . . . . ?
C51 C46 B1 C40 -34.7(5) . . . . ?
C47 C46 B1 C40 152.2(3) . . . . ?
C39 C34 B1 C46 153.6(3) . . . . ?
C35 C34 B1 C46 -26.5(4) . . . . ?
C39 C34 B1 C28 36.1(4) . . . . ?
C35 C34 B1 C28 -144.0(3) . . . . ?
C39 C34 B1 C40 -84.1(4) . . . . ?
C35 C34 B1 C40 95.8(3) . . . . ?
C33 C28 B1 C46 88.8(3) . . . . ?
C29 C28 B1 C46 -86.1(3) . . . . ?
C33 C28 B1 C34 -153.8(3) . . . . ?
C29 C28 B1 C34 31.2(4) . . . . ?
C33 C28 B1 C40 -33.1(4) . . . . ?
C29 C28 B1 C40 151.9(3) . . . . ?
C41 C40 B1 C46 -39.7(4) . . . . ?
C45 C40 B1 C46 144.6(3) . . . . ?
C41 C40 B1 C34 -159.2(3) . . . . ?
C45 C40 B1 C34 25.1(4) . . . . ?
C41 C40 B1 C28 79.5(4) . . . . ?
C45 C40 B1 C28 -96.2(4) . . . . ?
C75 C70 B2 C58 74.0(4) . . . . ?
C71 C70 B2 C58 -101.2(3) . . . . ?
C75 C70 B2 C52 -161.7(3) . . . . ?
C71 C70 B2 C52 23.1(4) . . . . ?
C75 C70 B2 C64 -46.3(4) . . . . ?
C71 C70 B2 C64 138.5(3) . . . . ?
C63 C58 B2 C70 89.8(4) . . . . ?
C59 C58 B2 C70 -84.1(3) . . . . ?
C63 C58 B2 C52 -32.8(4) . . . . ?
C59 C58 B2 C52 153.3(3) . . . . ?
C63 C58 B2 C64 -148.1(3) . . . . ?
C59 C58 B2 C64 38.0(4) . . . . ?
C53 C52 B2 C70 -142.1(3) . . . . ?
C57 C52 B2 C70 44.9(4) . . . . ?
C53 C52 B2 C58 -22.8(4) . . . . ?
C57 C52 B2 C58 164.3(3) . . . . ?
C53 C52 B2 C64 96.5(4) . . . . ?
C57 C52 B2 C64 -76.5(3) . . . . ?
C65 C64 B2 C70 -17.1(4) . . . . ?
C69 C64 B2 C70 167.6(3) . . . . ?
C65 C64 B2 C58 -134.8(3) . . . . ?
C69 C64 B2 C58 49.9(4) . . . . ?
C65 C64 B2 C52 103.2(3) . . . . ?
C69 C64 B2 C52 -72.1(3) . . . . ?
C41 C42 C43 C44 -1.1(7) . . . . ?
C12 C11 C10 C9 1.4(6) . . . . ?
C8 C9 C10 C11 0.4(6) . . . . ?
C37 C38 C39 C34 -1.5(7) . . . . ?
C35 C34 C39 C38 2.0(6) . . . . ?
B1 C34 C39 C38 -178.2(4) . . . . ?
C47 C46 C51 C50 0.1(8) . . . . ?
B1 C46 C51 C50 -173.6(5) . . . . ?
C49 C50 C51 C46 0.3(10) . . . . ?
C45 C40 C41 C42 1.5(5) . . . . ?
B1 C40 C41 C42 -174.4(3) . . . . ?
C43 C42 C41 C40 -0.5(6) . . . . ?
C64 C69 C68 C67 -1.0(6) . . . . ?
C7 N2 C6 C5 -154.0(3) . . . . ?
C4 N2 C6 C5 80.5(4) . . . . ?
Ni1 N2 C6 C5 -35.7(3) . . . . ?
N3 C5 C6 N2 -2.0(4) . . . . ?
C65 C66 C67 C68 -0.4(6) . . . . ?
C69 C68 C67 C66 0.7(7) . . . . ?
C59 C60 C61 C62 -1.7(7) . . . . ?
C63 C62 C61 C60 0.3(7) . . . . ?
C34 C35 C36 C37 -0.3(7) . . . . ?
C42 C43 C44 C45 1.6(7) . . . . ?
C40 C45 C44 C43 -0.4(7) . . . . ?
C35 C36 C37 C38 0.9(9) . . . . ?
C39 C38 C37 C36 -0.1(8) . . . . ?
